data_4065987
loop_
_publ_author_name
'V\'azquez-Garc\'ia, Digna'
'Fern\'andez, Alberto'
'L\'opez-Torres, Margarita'
'Rodr\'iguez, Antonio'
'G\'omez-Blanco, Nina'
'Viader, Carlos'
'Vila, Jos\'e M.'
'Fern\'andez, Jes\'us J.'

_publ_section_title
;
 Versatile Behavior of the Schiff Base Ligand
 2,5-Me2C6H3C(H)&#x2550;N(2,4,6-Me3C6H2) toward Cyclometalation Reactions:
 C(sp2,phenyl)&#x2212;H vs C(sp3,methyl)&#x2212;H Activation
;
_journal_issue 15
_journal_name_full Organometallics
_journal_page_first 3303
_journal_paper_doi 10.1021/om100238w
_journal_volume 29
_journal_year 2010
_chemical_formula_sum 'C47 H58 Cl6 N2 O8 Pd3'
_chemical_formula_weight 1310.85
_chemical_name_systematic
;
 ?
;
_space_group_IT_number 2
_symmetry_cell_setting triclinic
_symmetry_space_group_name_Hall '-P 1'
_symmetry_space_group_name_H-M 'P -1'
_atom_sites_solution_hydrogens geom
_atom_sites_solution_primary direct
_atom_sites_solution_secondary difmap
_audit_creation_date 2009-01-27T11:23:42-00:00
_audit_creation_method 'WinGX routine CIF_UPDATE'
_cell_angle_alpha 100.1330(10)
_cell_angle_beta 112.8450(10)
_cell_angle_gamma 113.2680(10)
_cell_formula_units_Z 1
_cell_length_a 12.0424(7)
_cell_length_b 12.0854(7)
_cell_length_c 12.3343(7)
_cell_measurement_reflns_used 8196
_cell_measurement_temperature 298(2)
_cell_measurement_theta_max 27.907
_cell_measurement_theta_min 4.352
_cell_volume 1400.06(14)
_computing_cell_refinement 'XPREP Version 6.12 COPYRIGHT(c) 2001 Bruker-A'
_computing_data_collection 'SAINT V6.28A'
_computing_data_reduction 'SHELXL-97 (Sheldrick, 1997)'
_computing_structure_refinement 'SHELXL-97 (Sheldrick, 1997)'
_computing_structure_solution 'SHELXL-97 (Sheldrick, 1997)'
_diffrn_ambient_temperature 298(2)
_diffrn_measured_fraction_theta_full 0.993
_diffrn_measured_fraction_theta_max 0.993
_diffrn_measurement_device_type 'Bruker SMART 1k'
_diffrn_measurement_method 'omega phi scans'
_diffrn_radiation_monochromator graphite
_diffrn_radiation_type MoK\a
_diffrn_radiation_wavelength 0.71073
_diffrn_reflns_av_R_equivalents 0.024
_diffrn_reflns_av_unetI/netI 0.0286
_diffrn_reflns_limit_h_max 16
_diffrn_reflns_limit_h_min -16
_diffrn_reflns_limit_k_max 16
_diffrn_reflns_limit_k_min -16
_diffrn_reflns_limit_l_max 16
_diffrn_reflns_limit_l_min -16
_diffrn_reflns_number 18665
_diffrn_reflns_theta_full 28.29
_diffrn_reflns_theta_max 28.29
_diffrn_reflns_theta_min 1.94
_exptl_absorpt_coefficient_mu 1.287
_exptl_absorpt_correction_T_max 0.8403
_exptl_absorpt_correction_T_min 0.7145
_exptl_absorpt_correction_type multi-scan
_exptl_absorpt_process_details SADABS
_exptl_crystal_colour yellow
_exptl_crystal_density_diffrn 1.555
_exptl_crystal_density_method 'not measured'
_exptl_crystal_description prism
_exptl_crystal_F_000 658
_exptl_crystal_size_max 0.28
_exptl_crystal_size_mid 0.18
_exptl_crystal_size_min 0.14
_refine_diff_density_max 0.872
_refine_diff_density_min -0.808
_refine_diff_density_rms 0.08
_refine_ls_extinction_method none
_refine_ls_goodness_of_fit_ref 1.044
_refine_ls_hydrogen_treatment constr
_refine_ls_matrix_type full
_refine_ls_number_parameters 306
_refine_ls_number_reflns 6898
_refine_ls_number_restraints 0
_refine_ls_restrained_S_all 1.044
_refine_ls_R_factor_all 0.0563
_refine_ls_R_factor_gt 0.0398
_refine_ls_shift/su_max 0
_refine_ls_shift/su_mean 0
_refine_ls_structure_factor_coef Fsqd
_refine_ls_weighting_details 'calc w=1/[\s^2^(Fo^2^)+(0.0621P)^2^+1.0779P] where P=(Fo^2^+2Fc^2^)/3'
_refine_ls_weighting_scheme calc
_refine_ls_wR_factor_gt 0.1119
_refine_ls_wR_factor_ref 0.1213
_reflns_number_gt 5258
_reflns_number_total 6898
_reflns_threshold_expression >2sigma(I)
_cod_data_source_file om100238w_si_002.cif
_cod_data_source_block 0700340s
_cod_original_sg_symbol_H-M P-1
_cod_database_code 4065987

loop_
_symmetry_equiv_pos_as_xyz
'x, y, z'
'-x, -y, -z'

loop_
_atom_site_label
_atom_site_type_symbol
_atom_site_fract_x
_atom_site_fract_y
_atom_site_fract_z
_atom_site_U_iso_or_equiv
_atom_site_adp_type
_atom_site_occupancy
_atom_site_symmetry_multiplicity
_atom_site_calc_flag
_atom_site_refinement_flags
Pd1 Pd 0.26864(3) 0.49971(3) 0.64522(2) 0.04686(10) Uani 1 1 d .
Pd2 Pd 0 0.5 0.5 0.05114(12) Uani 1 2 d S
N1 N 0.4444(3) 0.6748(3) 0.7508(3) 0.0477(6) Uani 1 1 d .
O1 O 0.2577(3) 0.5214(3) 0.4732(2) 0.0594(7) Uani 1 1 d .
O2 O 0.0960(3) 0.5793(3) 0.4100(3) 0.0654(7) Uani 1 1 d .
O3 O 0.1184(3) 0.3056(3) 0.5369(3) 0.0638(7) Uani 1 1 d .
O4 O 0.0566(3) 0.6805(3) 0.6044(3) 0.0637(7) Uani 1 1 d .
C6 C 0.3009(4) 0.5053(4) 0.8178(4) 0.0514(8) Uani 1 1 d .
C5 C 0.2174(4) 0.4153(4) 0.8517(4) 0.0633(10) Uani 1 1 d .
C4 C 0.2655(6) 0.4467(5) 0.9824(5) 0.0784(13) Uani 1 1 d .
H3 H 0.2113 0.389 1.0064 0.094 Uiso 1 1 calc R
C3 C 0.3881(6) 0.5578(5) 1.0771(5) 0.0790(13) Uani 1 1 d .
H4 H 0.4154 0.572 1.1623 0.095 Uiso 1 1 calc R
C2 C 0.4709(5) 0.6485(4) 1.0471(4) 0.0630(10) Uani 1 1 d .
C1 C 0.4238(4) 0.6201(4) 0.9159(3) 0.0516(8) Uani 1 1 d .
C7 C 0.4992(4) 0.7074(4) 0.8720(3) 0.0518(8) Uani 1 1 d .
H7 H 0.5842 0.7843 0.929 0.062 Uiso 1 1 calc R
C8 C 0.5178(4) 0.7529(4) 0.6985(3) 0.0508(8) Uani 1 1 d .
C9 C 0.5052(4) 0.8594(4) 0.6859(4) 0.0593(9) Uani 1 1 d .
C10 C 0.5787(5) 0.9321(5) 0.6354(5) 0.0780(13) Uani 1 1 d .
H10 H 0.5741 1.0057 0.628 0.094 Uiso 1 1 calc R
C11 C 0.6581(5) 0.8988(5) 0.5960(5) 0.0731(12) Uani 1 1 d .
C12 C 0.6659(4) 0.7902(5) 0.6093(4) 0.0700(11) Uani 1 1 d .
H12 H 0.7188 0.7664 0.5831 0.084 Uiso 1 1 calc R
C13 C 0.5963(4) 0.7158(4) 0.6610(4) 0.0556(9) Uani 1 1 d .
C14 C 0.0814(5) 0.2911(5) 0.7574(5) 0.0837(14) Uani 1 1 d .
H14A H 0.0371 0.2519 0.8015 0.126 Uiso 1 1 calc R
H14B H 0.0991 0.2317 0.714 0.126 Uiso 1 1 calc R
H14C H 0.0209 0.3103 0.6963 0.126 Uiso 1 1 calc R
C15 C 0.6030(6) 0.7715(5) 1.1499(4) 0.0864(15) Uani 1 1 d .
H15A H 0.5884 0.8442 1.1523 0.13 Uiso 1 1 calc R
H15B H 0.6774 0.7855 1.1323 0.13 Uiso 1 1 calc R
H15C H 0.6279 0.7635 1.2309 0.13 Uiso 1 1 calc R
C16 C 0.4123(6) 0.8934(5) 0.7217(6) 0.0841(14) Uani 1 1 d .
H16A H 0.316 0.8267 0.6637 0.126 Uiso 1 1 calc R
H16B H 0.4259 0.9758 0.7167 0.126 Uiso 1 1 calc R
H16C H 0.4363 0.8994 0.8072 0.126 Uiso 1 1 calc R
C17 C 0.7370(6) 0.9803(7) 0.5411(7) 0.113(2) Uani 1 1 d .
H17A H 0.7935 0.9482 0.5271 0.17 Uiso 1 1 calc R
H17B H 0.796 1.07 0.6002 0.17 Uiso 1 1 calc R
H17C H 0.671 0.9742 0.4616 0.17 Uiso 1 1 calc R
C18 C 0.6088(5) 0.6003(5) 0.6774(5) 0.0756(13) Uani 1 1 d .
H18A H 0.6613 0.6194 0.7668 0.113 Uiso 1 1 calc R
H18B H 0.6562 0.5823 0.6359 0.113 Uiso 1 1 calc R
H18C H 0.517 0.5254 0.6402 0.113 Uiso 1 1 calc R
C19 C 0.1986(4) 0.5712(4) 0.4111(4) 0.0567(9) Uani 1 1 d .
C20 C 0.2526(6) 0.6318(5) 0.3328(5) 0.0796(13) Uani 1 1 d .
H20A H 0.3532 0.6825 0.3813 0.119 Uiso 1 1 calc R
H20B H 0.2164 0.6875 0.3106 0.119 Uiso 1 1 calc R
H20C H 0.2229 0.5642 0.2562 0.119 Uiso 1 1 calc R
C21 C 0.0062(4) 0.2600(4) 0.4363(4) 0.0592(10) Uani 1 1 d .
C22 C -0.0637(5) 0.1188(4) 0.3512(5) 0.0865(15) Uani 1 1 d .
H22A H -0.024 0.1126 0.2979 0.13 Uiso 1 1 calc R
H22B H -0.1624 0.0845 0.2987 0.13 Uiso 1 1 calc R
H22C H -0.0492 0.0695 0.4029 0.13 Uiso 1 1 calc R
Cl2 Cl 0.0392(5) 0.6761(5) 0.9442(7) 0.378(4) Uani 1 1 d .
C1S C 0.1588(7) 0.6984(7) 0.9075(7) 0.124(2) Uani 1 1 d .
H1S1 H 0.1162 0.6716 0.8156 0.149 Uiso 1 1 calc R
H1S2 H 0.1949 0.6422 0.931 0.149 Uiso 1 1 calc R
Cl1 Cl 0.2977(3) 0.8576(3) 0.9794(3) 0.1834(11) Uani 1 1 d .
Cl3 Cl 0.9079(4) 0.9217(3) 0.0391(4) 0.1966(13) Uani 1 1 d .
C2S C 0.931(2) 0.991(2) -0.0550(19) 0.163(7) Uiso 0.5 1 d P
H2S1 H 0.8948 1.0491 -0.053 0.196 Uiso 0.5 1 calc PR
H2S2 H 0.8716 0.9229 -0.1404 0.196 Uiso 0.5 1 calc PR

loop_
_atom_site_aniso_label
_atom_site_aniso_U_11
_atom_site_aniso_U_22
_atom_site_aniso_U_33
_atom_site_aniso_U_23
_atom_site_aniso_U_13
_atom_site_aniso_U_12
Pd1 0.03872(15) 0.05124(17) 0.04594(16) 0.01501(12) 0.01868(12) 0.02332(12)
Pd2 0.0398(2) 0.0564(2) 0.0512(2) 0.01104(18) 0.01944(17) 0.02713(18)
N1 0.0429(15) 0.0519(16) 0.0494(16) 0.0185(13) 0.0243(13) 0.0247(13)
O1 0.0533(15) 0.0829(19) 0.0499(14) 0.0242(14) 0.0276(13) 0.0408(15)
O2 0.0599(17) 0.0801(19) 0.0742(19) 0.0344(16) 0.0378(15) 0.0453(16)
O3 0.0513(15) 0.0531(15) 0.0660(17) 0.0129(13) 0.0187(14) 0.0238(13)
O4 0.0463(14) 0.0598(16) 0.0617(16) 0.0023(13) 0.0161(13) 0.0272(13)
C6 0.0452(19) 0.060(2) 0.054(2) 0.0230(17) 0.0245(17) 0.0316(17)
C5 0.057(2) 0.075(3) 0.075(3) 0.042(2) 0.038(2) 0.038(2)
C4 0.084(3) 0.096(4) 0.089(3) 0.057(3) 0.059(3) 0.051(3)
C3 0.097(4) 0.098(4) 0.066(3) 0.042(3) 0.049(3) 0.060(3)
C2 0.075(3) 0.073(3) 0.049(2) 0.024(2) 0.031(2) 0.045(2)
C1 0.0484(19) 0.060(2) 0.0506(19) 0.0194(17) 0.0245(17) 0.0321(18)
C7 0.0452(19) 0.055(2) 0.0483(19) 0.0125(16) 0.0204(16) 0.0265(17)
C8 0.0395(17) 0.0503(19) 0.0524(19) 0.0171(16) 0.0202(16) 0.0186(15)
C9 0.051(2) 0.055(2) 0.063(2) 0.0228(19) 0.0235(19) 0.0239(18)
C10 0.064(3) 0.066(3) 0.091(3) 0.037(3) 0.030(3) 0.028(2)
C11 0.052(2) 0.082(3) 0.071(3) 0.041(2) 0.029(2) 0.020(2)
C12 0.052(2) 0.092(3) 0.068(3) 0.033(2) 0.034(2) 0.034(2)
C13 0.049(2) 0.069(2) 0.054(2) 0.0284(19) 0.0278(18) 0.0303(19)
C14 0.061(3) 0.083(3) 0.096(4) 0.048(3) 0.036(3) 0.025(2)
C15 0.088(4) 0.094(4) 0.054(2) 0.012(2) 0.025(3) 0.044(3)
C16 0.079(3) 0.071(3) 0.115(4) 0.035(3) 0.052(3) 0.047(3)
C17 0.084(4) 0.116(5) 0.134(5) 0.076(4) 0.061(4) 0.030(4)
C18 0.081(3) 0.091(3) 0.098(3) 0.048(3) 0.062(3) 0.059(3)
C19 0.051(2) 0.064(2) 0.050(2) 0.0141(18) 0.0251(18) 0.0293(19)
C20 0.084(3) 0.103(4) 0.076(3) 0.047(3) 0.050(3) 0.055(3)
C21 0.046(2) 0.050(2) 0.066(2) 0.0064(18) 0.0261(19) 0.0197(17)
C22 0.069(3) 0.057(3) 0.098(4) -0.001(2) 0.028(3) 0.029(2)
Cl2 0.263(5) 0.246(4) 0.533(9) -0.051(5) 0.304(6) 0.035(4)
C1S 0.110(5) 0.132(6) 0.119(5) 0.016(4) 0.049(4) 0.074(5)
Cl1 0.1292(19) 0.155(2) 0.181(2) 0.0024(18) 0.0482(18) 0.0572(17)
Cl3 0.193(3) 0.193(3) 0.262(4) 0.121(3) 0.156(3) 0.094(2)

loop_
_atom_type_symbol
_atom_type_description
_atom_type_scat_dispersion_real
_atom_type_scat_dispersion_imag
_atom_type_scat_source
C C 0.0033 0.0016 'International Tables Vol C Tables 4.2.6.8 and 6.1.1.4'
H H 0 0 'International Tables Vol C Tables 4.2.6.8 and 6.1.1.4'
N N 0.0061 0.0033 'International Tables Vol C Tables 4.2.6.8 and 6.1.1.4'
O O 0.0106 0.006 'International Tables Vol C Tables 4.2.6.8 and 6.1.1.4'
Pd Pd -0.9988 1.0072 'International Tables Vol C Tables 4.2.6.8 and 6.1.1.4'
Cl Cl 0.1484 0.1585 'International Tables Vol C Tables 4.2.6.8 and 6.1.1.4'

loop_
_geom_angle_atom_site_label_1
_geom_angle_atom_site_label_2
_geom_angle_atom_site_label_3
_geom_angle
_geom_angle_site_symmetry_1
_geom_angle_site_symmetry_3
C6 Pd1 N1 81.31(14) . .
C6 Pd1 O3 99.90(14) . .
N1 Pd1 O3 167.10(11) . .
C6 Pd1 O1 172.01(14) . .
N1 Pd1 O1 90.76(11) . .
O3 Pd1 O1 88.05(12) . .
C6 Pd1 Pd2 109.55(10) . .
N1 Pd1 Pd2 116.43(8) . .
O3 Pd1 Pd2 75.45(8) . .
O1 Pd1 Pd2 73.10(7) . .
O2 Pd2 O2 180.0000(10) . 2_566
O2 Pd2 O4 91.72(12) . 2_566
O2 Pd2 O4 88.28(12) 2_566 2_566
O2 Pd2 O4 88.28(12) . .
O2 Pd2 O4 91.71(12) 2_566 .
O4 Pd2 O4 180.00(10) 2_566 .
O2 Pd2 Pd1 82.28(8) . .
O2 Pd2 Pd1 97.72(8) 2_566 .
O4 Pd2 Pd1 79.95(8) 2_566 .
O4 Pd2 Pd1 100.05(8) . .
O2 Pd2 Pd1 97.72(8) . 2_566
O2 Pd2 Pd1 82.28(8) 2_566 2_566
O4 Pd2 Pd1 100.05(8) 2_566 2_566
O4 Pd2 Pd1 79.95(8) . 2_566
Pd1 Pd2 Pd1 180 . 2_566
C7 N1 C8 120.6(3) . .
C7 N1 Pd1 115.1(3) . .
C8 N1 Pd1 123.8(2) . .
C19 O1 Pd1 127.5(2) . .
C19 O2 Pd2 123.5(3) . .
C21 O3 Pd1 126.9(3) . .
C21 O4 Pd2 123.5(3) 2_566 .
C1 C6 C5 118.4(4) . .
C1 C6 Pd1 112.1(3) . .
C5 C6 Pd1 129.5(3) . .
C4 C5 C6 116.9(4) . .
C4 C5 C14 118.9(4) . .
C6 C5 C14 124.2(4) . .
C3 C4 C5 123.9(4) . .
C4 C3 C2 120.6(4) . .
C3 C2 C1 116.6(4) . .
C3 C2 C15 120.9(4) . .
C1 C2 C15 122.4(4) . .
C6 C1 C2 123.6(4) . .
C6 C1 C7 114.3(3) . .
C2 C1 C7 122.1(4) . .
N1 C7 C1 117.1(3) . .
C13 C8 C9 122.8(4) . .
C13 C8 N1 117.9(3) . .
C9 C8 N1 119.3(3) . .
C8 C9 C10 117.0(4) . .
C8 C9 C16 121.5(4) . .
C10 C9 C16 121.5(4) . .
C11 C10 C9 122.4(4) . .
C10 C11 C12 118.3(4) . .
C10 C11 C17 121.0(5) . .
C12 C11 C17 120.7(5) . .
C11 C12 C13 121.5(4) . .
C8 C13 C12 118.1(4) . .
C8 C13 C18 121.3(3) . .
C12 C13 C18 120.6(4) . .
O1 C19 O2 125.4(4) . .
O1 C19 C20 118.9(4) . .
O2 C19 C20 115.7(4) . .
O3 C21 O4 127.2(4) . 2_566
O3 C21 C22 117.2(4) . .
O4 C21 C22 115.6(4) 2_566 .
Cl2 C1S Cl1 114.7(4) . .
C2S Cl3 C2S 56.9(12) . 2_775
Cl3 C2S Cl3 123.1(12) . 2_775

loop_
_geom_bond_atom_site_label_1
_geom_bond_atom_site_label_2
_geom_bond_distance
_geom_bond_site_symmetry_2
Pd1 C6 1.993(4) .
Pd1 N1 2.001(3) .
Pd1 O3 2.057(3) .
Pd1 O1 2.144(3) .
Pd1 Pd2 3.0308(3) .
Pd2 O2 1.995(3) .
Pd2 O2 1.995(3) 2_566
Pd2 O4 2.010(3) 2_566
Pd2 O4 2.010(3) .
Pd2 Pd1 3.0308(3) 2_566
N1 C7 1.284(5) .
N1 C8 1.444(5) .
O1 C19 1.238(5) .
O2 C19 1.274(5) .
O3 C21 1.241(5) .
O4 C21 1.265(5) 2_566
C6 C1 1.405(5) .
C6 C5 1.412(5) .
C5 C4 1.401(6) .
C5 C14 1.501(6) .
C4 C3 1.375(7) .
C3 C2 1.377(7) .
C2 C1 1.413(5) .
C2 C15 1.500(7) .
C1 C7 1.434(5) .
C8 C13 1.382(5) .
C8 C9 1.382(5) .
C9 C10 1.397(6) .
C9 C16 1.515(6) .
C10 C11 1.381(7) .
C11 C12 1.386(7) .
C11 C17 1.525(7) .
C12 C13 1.392(6) .
C13 C18 1.502(6) .
C19 C20 1.501(6) .
C21 O4 1.265(5) 2_566
C21 C22 1.507(6) .
Cl2 C1S 1.611(8) .
C1S Cl1 1.729(8) .
Cl3 C2S 1.593(19) .
Cl3 C2S 1.71(2) 2_775
C2S Cl3 1.71(2) 2_775

loop_
_geom_torsion_atom_site_label_1
_geom_torsion_atom_site_label_2
_geom_torsion_atom_site_label_3
_geom_torsion_atom_site_label_4
_geom_torsion
_geom_torsion_site_symmetry_1
_geom_torsion_site_symmetry_4
C6 Pd1 Pd2 O2 154.01(15) . .
N1 Pd1 Pd2 O2 64.16(13) . .
O3 Pd1 Pd2 O2 -110.47(12) . .
O1 Pd1 Pd2 O2 -18.05(12) . .
C6 Pd1 Pd2 O2 -25.99(15) . 2_566
N1 Pd1 Pd2 O2 -115.84(13) . 2_566
O3 Pd1 Pd2 O2 69.53(12) . 2_566
O1 Pd1 Pd2 O2 161.95(12) . 2_566
C6 Pd1 Pd2 O4 -112.86(15) . 2_566
N1 Pd1 Pd2 O4 157.29(13) . 2_566
O3 Pd1 Pd2 O4 -17.33(13) . 2_566
O1 Pd1 Pd2 O4 75.08(12) . 2_566
C6 Pd1 Pd2 O4 67.14(15) . .
N1 Pd1 Pd2 O4 -22.71(13) . .
O3 Pd1 Pd2 O4 162.67(13) . .
O1 Pd1 Pd2 O4 -104.92(12) . .
C6 Pd1 Pd2 Pd1 -1E1(9) . 2_566
N1 Pd1 Pd2 Pd1 -10E1(9) . 2_566
O3 Pd1 Pd2 Pd1 9E1(9) . 2_566
O1 Pd1 Pd2 Pd1 -18E1(10) . 2_566
C6 Pd1 N1 C7 3.1(3) . .
O3 Pd1 N1 C7 -93.3(6) . .
O1 Pd1 N1 C7 -177.8(3) . .
Pd2 Pd1 N1 C7 110.7(2) . .
C6 Pd1 N1 C8 174.7(3) . .
O3 Pd1 N1 C8 78.3(6) . .
O1 Pd1 N1 C8 -6.3(3) . .
Pd2 Pd1 N1 C8 -77.7(3) . .
C6 Pd1 O1 C19 -82.6(9) . .
N1 Pd1 O1 C19 -89.5(3) . .
O3 Pd1 O1 C19 103.4(3) . .
Pd2 Pd1 O1 C19 28.0(3) . .
O2 Pd2 O2 C19 12E1(10) 2_566 .
O4 Pd2 O2 C19 -60.8(3) 2_566 .
O4 Pd2 O2 C19 119.2(3) . .
Pd1 Pd2 O2 C19 18.8(3) . .
Pd1 Pd2 O2 C19 -161.2(3) 2_566 .
C6 Pd1 O3 C21 132.0(3) . .
N1 Pd1 O3 C21 -133.7(5) . .
O1 Pd1 O3 C21 -48.8(3) . .
Pd2 Pd1 O3 C21 24.2(3) . .
O2 Pd2 O4 C21 78.7(3) . 2_566
O2 Pd2 O4 C21 -101.3(3) 2_566 2_566
O4 Pd2 O4 C21 -10E1(10) 2_566 2_566
Pd1 Pd2 O4 C21 160.5(3) . 2_566
Pd1 Pd2 O4 C21 -19.5(3) 2_566 2_566
N1 Pd1 C6 C1 -1.4(2) . .
O3 Pd1 C6 C1 165.6(2) . .
O1 Pd1 C6 C1 -8.4(10) . .
Pd2 Pd1 C6 C1 -116.4(2) . .
N1 Pd1 C6 C5 176.1(4) . .
O3 Pd1 C6 C5 -16.9(4) . .
O1 Pd1 C6 C5 169.1(7) . .
Pd2 Pd1 C6 C5 61.0(4) . .
C1 C6 C5 C4 -1.2(6) . .
Pd1 C6 C5 C4 -178.5(3) . .
C1 C6 C5 C14 177.9(4) . .
Pd1 C6 C5 C14 0.5(6) . .
C6 C5 C4 C3 -0.7(7) . .
C14 C5 C4 C3 -179.8(5) . .
C5 C4 C3 C2 1.6(8) . .
C4 C3 C2 C1 -0.6(7) . .
C4 C3 C2 C15 178.5(5) . .
C5 C6 C1 C2 2.2(6) . .
Pd1 C6 C1 C2 180.0(3) . .
C5 C6 C1 C7 -178.1(3) . .
Pd1 C6 C1 C7 -0.3(4) . .
C3 C2 C1 C6 -1.3(6) . .
C15 C2 C1 C6 179.6(4) . .
C3 C2 C1 C7 179.0(4) . .
C15 C2 C1 C7 -0.1(6) . .
C8 N1 C7 C1 -176.0(3) . .
Pd1 N1 C7 C1 -4.2(4) . .
C6 C1 C7 N1 3.0(5) . .
C2 C1 C7 N1 -177.3(3) . .
C7 N1 C8 C13 95.7(4) . .
Pd1 N1 C8 C13 -75.5(4) . .
C7 N1 C8 C9 -85.5(4) . .
Pd1 N1 C8 C9 103.4(4) . .
C13 C8 C9 C10 -1.5(6) . .
N1 C8 C9 C10 179.7(4) . .
C13 C8 C9 C16 176.8(4) . .
N1 C8 C9 C16 -2.0(6) . .
C8 C9 C10 C11 1.7(7) . .
C16 C9 C10 C11 -176.6(5) . .
C9 C10 C11 C12 -1.0(7) . .
C9 C10 C11 C17 179.9(5) . .
C10 C11 C12 C13 -0.1(7) . .
C17 C11 C12 C13 179.0(5) . .
C9 C8 C13 C12 0.5(6) . .
N1 C8 C13 C12 179.3(3) . .
C9 C8 C13 C18 179.4(4) . .
N1 C8 C13 C18 -1.9(6) . .
C11 C12 C13 C8 0.3(6) . .
C11 C12 C13 C18 -178.5(4) . .
Pd1 O1 C19 O2 -25.2(6) . .
Pd1 O1 C19 C20 152.7(3) . .
Pd2 O2 C19 O1 -4.8(6) . .
Pd2 O2 C19 C20 177.3(3) . .
Pd1 O3 C21 O4 -19.2(6) . 2_566
Pd1 O3 C21 C22 160.0(3) . .
C2S Cl3 C2S Cl3 0.0000(10) 2_775 2_775
